data_7050421
loop_
_publ_author_name
'Khan, Muhammad S.'
'Al-Mandhary, Muna R. A.'
'Al-Suti, Mohammed K.'
'Corcoran, Timothy C.'
'Al-Mahrooqi, Yaqoub'
'Attfield, J. Paul'
'Feeder, Neil'
'David, William I. F.'
'Shankland, Kenneth'
'Friend, Richard H.'
'K\"ohler, Anna'
'Marseglia, Elisabeth A.'
'Tedesco, Emilio'
'Tang, Chiu C.'
'Raithby, Paul R.'
'Collings, Jonathan C.'
'Roscoe, Karl P.'
'Batsanov, Andrei S.'
'Stimson, Lorna M.'
'Marder, Todd B.'

_publ_section_title
;
 Synthesis and optical characterisation of platinum(ii) poly-yne
 polymers incorporating substituted 1,4-diethynylbenzene derivatives
 and an investigation of the intermolecular interactions in the
 diethynylbenzene molecular precursorsElectronic supplementary
 information (ESI) available: atomic cooordinates for 6 and 7. See
 http://www.rsc.org/suppdata/nj/b2/b206946f/
;
_journal_issue 1
_journal_name_full 'New Journal of Chemistry'
_journal_page_first 140
_journal_paper_doi 10.1039/b206946f
_journal_volume 27
_journal_year 2003
_chemical_formula_sum 'C10 H7 N'
_chemical_formula_weight 141.17
_chemical_name_systematic
; 
Compound 2
;
_space_group_IT_number 14
_symmetry_cell_setting monoclinic
_symmetry_space_group_name_Hall '-P 2ybc'
_symmetry_space_group_name_H-M 'P 1 21/c 1'
_atom_sites_solution_hydrogens geom
_atom_sites_solution_primary direct
_atom_sites_solution_secondary difmap
_audit_creation_method SHELXL-97
_cell_angle_alpha 90.00
_cell_angle_beta 104.17(2)
_cell_angle_gamma 90.00
_cell_formula_units_Z 4
_cell_length_a 5.9188(17)
_cell_length_b 12.030(4)
_cell_length_c 11.026(3)
_cell_measurement_reflns_used 34
_cell_measurement_temperature 180(2)
_cell_measurement_theta_max 24.9
_cell_measurement_theta_min 15.7
_cell_volume 761.2(4)
_computing_cell_refinement 'Siemens XSCANS'
_computing_data_collection 'Siemens XSCANS'
_computing_data_reduction 'Siemens SHELXTL'
_computing_molecular_graphics 'Siemens SHELXTL'
_computing_publication_material 'Siemens SHELXTL'
_computing_structure_refinement 'SHELXL-97 (Sheldrick, 1997)'
_computing_structure_solution 'SHELXS-97 (Sheldrick, 1990)'
_diffrn_ambient_temperature 180(2)
_diffrn_measured_fraction_theta_full 1.000
_diffrn_measured_fraction_theta_max 1.000
_diffrn_measurement_device_type STOE
_diffrn_measurement_method omega/2theta
_diffrn_radiation_monochromator graphite
_diffrn_radiation_source 'fine-focus sealed tube'
_diffrn_radiation_type CuK\a
_diffrn_radiation_wavelength 1.54120
_diffrn_reflns_av_R_equivalents 0.0305
_diffrn_reflns_av_sigmaI/netI 0.0313
_diffrn_reflns_limit_h_max 6
_diffrn_reflns_limit_h_min -6
_diffrn_reflns_limit_k_max 12
_diffrn_reflns_limit_k_min -1
_diffrn_reflns_limit_l_max 11
_diffrn_reflns_limit_l_min -11
_diffrn_reflns_number 1043
_diffrn_reflns_theta_full 54.97
_diffrn_reflns_theta_max 54.97
_diffrn_reflns_theta_min 5.53
_diffrn_standards_decay_% 0.5
_diffrn_standards_interval_count 90
_diffrn_standards_number 3
_exptl_absorpt_coefficient_mu 0.566
_exptl_absorpt_correction_T_max 0.9199
_exptl_absorpt_correction_T_min 0.8137
_exptl_absorpt_correction_type none
_exptl_crystal_colour Colourless
_exptl_crystal_density_diffrn 1.232
_exptl_crystal_density_method 'not measured'
_exptl_crystal_description Block
_exptl_crystal_F_000 296
_exptl_crystal_size_max 0.38
_exptl_crystal_size_mid 0.19
_exptl_crystal_size_min 0.15
_refine_diff_density_max 0.185
_refine_diff_density_min -0.241
_refine_diff_density_rms 0.045
_refine_ls_extinction_coef 0.010(2)
_refine_ls_extinction_expression Fc^*^=kFc[1+0.001xFc^2^\l^3^/sin(2\q)]^-1/4^
_refine_ls_extinction_method SHELXL
_refine_ls_goodness_of_fit_ref 1.055
_refine_ls_hydrogen_treatment mixed
_refine_ls_matrix_type full
_refine_ls_number_parameters 101
_refine_ls_number_reflns 959
_refine_ls_number_restraints 0
_refine_ls_restrained_S_all 1.055
_refine_ls_R_factor_all 0.0658
_refine_ls_R_factor_gt 0.0498
_refine_ls_shift/su_max 0.000
_refine_ls_shift/su_mean 0.000
_refine_ls_structure_factor_coef Fsqd
_refine_ls_weighting_details 'calc w=1/[\s^2^(Fo^2^)+(0.0736P)^2^+0.3480P] where P=(Fo^2^+2Fc^2^)/3'
_refine_ls_weighting_scheme calc
_refine_ls_wR_factor_gt 0.1252
_refine_ls_wR_factor_ref 0.1359
_reflns_number_gt 777
_reflns_number_total 959
_reflns_threshold_expression >2sigma(I)
_cod_data_source_file b206946f.txt
_cod_data_source_block em9815
_cod_depositor_comments
;
The following automatic conversions were performed:
'_symmetry_cell_setting' value 'Monoclinic' changed to 'monoclinic'
according to '/home/saulius/struct/CIF-dictionaries/cif_core.dic'
dictionary named 'cif_core.dic' version 2.4.1 from 2010-06-29.

Automatic conversion script
Id: cif_fix_enum 1527 2010-12-29 10:47:43Z saulius 

The following automatic conversions were performed:

'_exptl_absorpt_correction_type' tag value 'No' was replaced with
'none' value.

Automatic conversion script
Id: cif_fix_values 1646 2011-03-28 12:23:43Z adriana 
;
_cod_original_sg_symbol_H-M P2(1)/c
_cod_database_code 7050421

loop_
_symmetry_equiv_pos_as_xyz
'x, y, z'
'-x, y+1/2, -z+1/2'
'-x, -y, -z'
'x, -y-1/2, z-1/2'

loop_
_atom_site_label
_atom_site_type_symbol
_atom_site_fract_x
_atom_site_fract_y
_atom_site_fract_z
_atom_site_U_iso_or_equiv
_atom_site_adp_type
_atom_site_occupancy
_atom_site_symmetry_multiplicity
_atom_site_calc_flag
_atom_site_refinement_flags
_atom_site_disorder_assembly
_atom_site_disorder_group
N1 N 0.5615(4) 0.47720(19) 0.3250(2) 0.0399(7) Uani 1 1 d . . .
H1A H 0.4541 0.4584 0.3639 0.048 Uiso 1 1 calc R . .
H1B H 0.6647 0.5286 0.3569 0.048 Uiso 1 1 calc R . .
C1 C 0.0947(6) 0.1483(2) -0.0429(3) 0.0378(8) Uani 1 1 d . . .
H1 H -0.0266 0.0972 -0.0769 0.045 Uiso 1 1 calc R . .
C2 C 0.2387(5) 0.2090(2) -0.0025(2) 0.0331(7) Uani 1 1 d . . .
C3 C 0.4178(4) 0.2906(2) 0.0522(2) 0.0293(7) Uani 1 1 d . . .
C4 C 0.4060(4) 0.3444(2) 0.1618(2) 0.0313(7) Uani 1 1 d . . .
H4 H 0.2863 0.3253 0.2018 0.038 Uiso 1 1 calc R . .
C5 C 0.5682(4) 0.4262(2) 0.2142(2) 0.0294(7) Uani 1 1 d . . .
C6 C 0.7459(4) 0.4526(2) 0.1538(2) 0.0296(7) Uani 1 1 d . . .
C7 C 0.7563(4) 0.3963(2) 0.0451(2) 0.0339(8) Uani 1 1 d . . .
H7 H 0.8774 0.4137 0.0054 0.041 Uiso 1 1 calc R . .
C8 C 0.5956(5) 0.3161(2) -0.0063(3) 0.0338(7) Uani 1 1 d . . .
H8 H 0.6055 0.2785 -0.0806 0.041 Uiso 1 1 calc R . .
C9 C 0.9114(4) 0.5417(2) 0.2071(2) 0.0286(7) Uani 1 1 d . . .
C10 C 1.0323(5) 0.6110(3) 0.2505(3) 0.0421(8) Uani 1 1 d . . .
H10 H 1.1344 0.6694 0.2872 0.051 Uiso 1 1 calc R . .

loop_
_atom_site_aniso_label
_atom_site_aniso_U_11
_atom_site_aniso_U_22
_atom_site_aniso_U_33
_atom_site_aniso_U_23
_atom_site_aniso_U_13
_atom_site_aniso_U_12
N1 0.0335(13) 0.0503(15) 0.0377(14) -0.0131(12) 0.0124(11) -0.0072(11)
C1 0.0439(18) 0.0367(18) 0.0306(16) 0.0002(13) 0.0048(14) 0.0003(15)
C2 0.0384(17) 0.0319(16) 0.0304(16) 0.0064(13) 0.0109(13) 0.0088(15)
C3 0.0301(15) 0.0260(15) 0.0299(15) 0.0038(12) 0.0034(12) 0.0015(12)
C4 0.0273(15) 0.0340(16) 0.0325(15) 0.0043(13) 0.0072(12) 0.0003(12)
C5 0.0247(14) 0.0309(15) 0.0309(15) 0.0026(12) 0.0036(11) 0.0037(12)
C6 0.0261(14) 0.0304(15) 0.0308(15) 0.0049(12) 0.0038(11) 0.0025(12)
C7 0.0296(15) 0.0376(17) 0.0361(17) 0.0030(13) 0.0115(12) -0.0008(13)
C8 0.0369(16) 0.0340(16) 0.0312(15) -0.0002(13) 0.0097(12) 0.0003(13)
C9 0.0244(14) 0.0327(16) 0.0294(15) 0.0079(13) 0.0081(12) 0.0036(14)
C10 0.0402(18) 0.0426(18) 0.0449(18) 0.0043(16) 0.0130(14) 0.0028(16)

loop_
_atom_type_symbol
_atom_type_description
_atom_type_scat_dispersion_real
_atom_type_scat_dispersion_imag
_atom_type_scat_source
C C 0.0181 0.0091 'International Tables Vol C Tables 4.2.6.8 and 6.1.1.4'
H H 0.0000 0.0000 'International Tables Vol C Tables 4.2.6.8 and 6.1.1.4'
N N 0.0311 0.0180 'International Tables Vol C Tables 4.2.6.8 and 6.1.1.4'

loop_
_geom_angle_atom_site_label_1
_geom_angle_atom_site_label_2
_geom_angle_atom_site_label_3
_geom_angle
_geom_angle_site_symmetry_1
_geom_angle_site_symmetry_3
_geom_angle_publ_flag
C1 C2 C3 177.4(3) . . ?
C4 C3 C8 120.3(2) . . ?
C4 C3 C2 119.1(2) . . ?
C8 C3 C2 120.6(2) . . ?
C3 C4 C5 120.8(2) . . ?
N1 C5 C4 121.0(2) . . ?
N1 C5 C6 120.3(2) . . ?
C4 C5 C6 118.6(2) . . ?
C7 C6 C5 119.5(2) . . ?
C7 C6 C9 122.1(2) . . ?
C5 C6 C9 118.3(2) . . ?
C8 C7 C6 121.6(2) . . ?
C7 C8 C3 119.1(3) . . ?
C10 C9 C6 177.4(3) . . ?

loop_
_geom_bond_atom_site_label_1
_geom_bond_atom_site_label_2
_geom_bond_distance
_geom_bond_site_symmetry_2
_geom_bond_publ_flag
N1 C5 1.376(3) . ?
C1 C2 1.127(4) . ?
C2 C3 1.462(4) . ?
C3 C4 1.388(4) . ?
C3 C8 1.396(4) . ?
C4 C5 1.398(4) . ?
C5 C6 1.412(4) . ?
C6 C7 1.391(4) . ?
C6 C9 1.474(4) . ?
C7 C8 1.377(4) . ?
C9 C10 1.126(4) . ?

loop_
_geom_torsion_atom_site_label_1
_geom_torsion_atom_site_label_2
_geom_torsion_atom_site_label_3
_geom_torsion_atom_site_label_4
_geom_torsion
_geom_torsion_site_symmetry_1
_geom_torsion_site_symmetry_2
_geom_torsion_site_symmetry_3
_geom_torsion_site_symmetry_4
_geom_torsion_publ_flag
C1 C2 C3 C4 31(6) . . . . ?
C1 C2 C3 C8 -148(6) . . . . ?
C8 C3 C4 C5 1.3(4) . . . . ?
C2 C3 C4 C5 -177.3(2) . . . . ?
C3 C4 C5 N1 -177.9(2) . . . . ?
C3 C4 C5 C6 -0.5(4) . . . . ?
N1 C5 C6 C7 176.9(2) . . . . ?
C4 C5 C6 C7 -0.5(4) . . . . ?
N1 C5 C6 C9 -4.7(4) . . . . ?
C4 C5 C6 C9 177.9(2) . . . . ?
C5 C6 C7 C8 0.8(4) . . . . ?
C9 C6 C7 C8 -177.6(2) . . . . ?
C6 C7 C8 C3 0.0(4) . . . . ?
C4 C3 C8 C7 -1.0(4) . . . . ?
C2 C3 C8 C7 177.5(2) . . . . ?
C7 C6 C9 C10 164(6) . . . . ?
C5 C6 C9 C10 -14(6) . . . . ?

loop_
_cod_related_entry_id
_cod_related_entry_database
_cod_related_entry_code
1 ChemSpider 11422161
